data_7051549
loop_
_publ_author_name
'Mike Ward'
'Harry Adams'
'J. Jeffery'
'T. Riis-Johannessen'
'Tanya K. Ronson'

_publ_section_title
;
Mixed Ligand Helicates and Mesocates
;
_journal_name_full 'New Journal of Chemistry'
_journal_paper_doi 10.1039/b515154f
_journal_year 2006
_chemical_formula_sum 'C62 H60 N8 O8 Zn2'
_chemical_formula_weight 1175.92
_space_group_IT_number 61
_symmetry_cell_setting orthorhombic
_symmetry_space_group_name_Hall '-P 2ac 2ab'
_symmetry_space_group_name_H-M 'P b c a'
_cell_angle_alpha 90.00
_cell_angle_beta 90.00
_cell_angle_gamma 90.00
_cell_formula_units_Z 8
_cell_length_a 14.0294(14)
_cell_length_b 28.052(3)
_cell_length_c 28.125(3)
_cell_measurement_temperature 150(2)
_cell_volume 11068.8(19)
_diffrn_ambient_temperature 150(2)
_exptl_crystal_density_diffrn 1.411
_cod_depositor_comments
;
The following automatic conversions were performed:
'_symmetry_cell_setting' value 'Orthorhombic' changed to 'orthorhombic'
according to '/home/saulius/struct/CIF-dictionaries/cif_core.dic'
dictionary named 'cif_core.dic' version 2.4.1 from 2010-06-29.

Automatic conversion script
Id: cif_fix_enum 1527 2010-12-29 10:47:43Z saulius 
;
_cod_database_code 7051549

loop_
_symmetry_equiv_pos_as_xyz
'x, y, z'
'-x+1/2, -y, z+1/2'
'-x, y+1/2, -z+1/2'
'x+1/2, -y+1/2, -z'
'-x, -y, -z'
'x-1/2, y, -z-1/2'
'x, -y-1/2, z-1/2'
'-x-1/2, y-1/2, z'

loop_
_atom_site_label
_atom_site_type_symbol
_atom_site_fract_x
_atom_site_fract_y
_atom_site_fract_z
_atom_site_U_iso_or_equiv
_atom_site_adp_type
_atom_site_occupancy
_atom_site_symmetry_multiplicity
_atom_site_calc_flag
_atom_site_refinement_flags
_atom_site_disorder_assembly
_atom_site_disorder_group
Zn1 Zn 1.01849(6) 0.04994(3) 0.23767(3) 0.0366(3) Uani 1 1 d . . .
Zn2 Zn 0.89174(6) 0.24545(3) -0.01023(3) 0.0326(3) Uani 1 1 d . . .
O11 O 0.9490(3) 0.24773(18) -0.07132(18) 0.0408(13) Uani 1 1 d . . .
O12 O 1.0096(4) -0.00424(19) 0.2776(2) 0.0494(15) Uani 1 1 d . . .
O111 O 0.8803(4) 0.30281(17) 0.02536(18) 0.0411(13) Uani 1 1 d . . .
O112 O 1.0442(3) 0.11292(17) 0.26056(18) 0.0398(13) Uani 1 1 d . . .
N11 N 0.7704(4) 0.2187(2) -0.0347(2) 0.0311(14) Uani 1 1 d . . .
N12 N 0.6852(4) 0.2129(2) -0.0114(2) 0.0340(15) Uani 1 1 d . . .
N13 N 0.8311(4) 0.0775(2) 0.1925(2) 0.0363(15) Uani 1 1 d . . .
N14 N 0.8854(4) 0.0443(2) 0.2148(2) 0.0334(14) Uani 1 1 d . . .
N111 N 0.9781(4) 0.2142(2) 0.0373(2) 0.0328(14) Uani 1 1 d . . .
N112 N 1.0470(4) 0.1802(2) 0.0310(2) 0.0366(15) Uani 1 1 d . . .
N113 N 1.1713(4) 0.0104(2) 0.1733(2) 0.0389(16) Uani 1 1 d . . .
N114 N 1.1317(4) 0.0490(2) 0.1946(2) 0.0373(15) Uani 1 1 d . . .
C11 C 0.7227(5) 0.2019(3) 0.0740(2) 0.0320(17) Uani 1 1 d . . .
C12 C 0.7324(5) 0.2201(3) 0.1191(3) 0.0392(19) Uani 1 1 d . . .
H12 H 0.7084 0.2511 0.1259 0.047 Uiso 1 1 calc R . .
C13 C 0.7761(5) 0.1944(3) 0.1545(3) 0.0359(18) Uani 1 1 d . . .
H13 H 0.7791 0.2071 0.1858 0.043 Uiso 1 1 calc R . .
C14 C 0.8156(5) 0.1505(3) 0.1452(3) 0.0335(18) Uani 1 1 d . . .
C15 C 0.8070(5) 0.1316(3) 0.0990(3) 0.0383(19) Uani 1 1 d . . .
H15 H 0.8335 0.1013 0.0917 0.046 Uiso 1 1 calc R . .
C16 C 0.7599(5) 0.1574(3) 0.0644(3) 0.0370(18) Uani 1 1 d . . .
H16 H 0.7531 0.1443 0.0334 0.044 Uiso 1 1 calc R . .
C17 C 0.6728(5) 0.2310(3) 0.0363(2) 0.0384(19) Uani 1 1 d . . .
H17A H 0.6039 0.2320 0.0436 0.046 Uiso 1 1 calc R . .
H17B H 0.6972 0.2641 0.0376 0.046 Uiso 1 1 calc R . .
C18 C 0.6261(5) 0.1867(3) -0.0382(3) 0.0390(19) Uani 1 1 d . . .
H18 H 0.5635 0.1772 -0.0295 0.047 Uiso 1 1 calc R . .
C19 C 0.6703(5) 0.1761(3) -0.0797(3) 0.0377(19) Uani 1 1 d . . .
H19 H 0.6452 0.1580 -0.1053 0.045 Uiso 1 1 calc R . .
C20 C 0.7600(5) 0.1973(2) -0.0773(3) 0.0309(17) Uani 1 1 d . . .
C21 C 0.8362(5) 0.1965(2) -0.1133(2) 0.0289(16) Uani 1 1 d . . .
C22 C 0.8209(5) 0.1689(2) -0.1540(3) 0.0375(19) Uani 1 1 d . . .
H22 H 0.7634 0.1512 -0.1567 0.045 Uiso 1 1 calc R . .
C23 C 0.8868(6) 0.1665(3) -0.1903(3) 0.0390(19) Uani 1 1 d . . .
H23 H 0.8758 0.1468 -0.2171 0.047 Uiso 1 1 calc R . .
C24 C 0.9690(6) 0.1934(3) -0.1869(3) 0.048(2) Uani 1 1 d . . .
H24 H 1.0139 0.1928 -0.2122 0.057 Uiso 1 1 calc R . .
C25 C 0.9870(5) 0.2210(3) -0.1479(3) 0.043(2) Uani 1 1 d . . .
H25 H 1.0435 0.2396 -0.1468 0.051 Uiso 1 1 calc R . .
C26 C 0.9231(5) 0.2223(3) -0.1091(3) 0.0340(18) Uani 1 1 d . . .
C27 C 0.8718(5) 0.1246(3) 0.1825(3) 0.041(2) Uani 1 1 d . . .
H27A H 0.9385 0.1209 0.1716 0.050 Uiso 1 1 calc R . .
H27B H 0.8725 0.1437 0.2121 0.050 Uiso 1 1 calc R . .
C28 C 0.7411(5) 0.0616(3) 0.1876(3) 0.0372(19) Uani 1 1 d . . .
H28 H 0.6896 0.0785 0.1735 0.045 Uiso 1 1 calc R . .
C29 C 0.7370(5) 0.0173(3) 0.2061(3) 0.0363(18) Uani 1 1 d . . .
H29 H 0.6825 -0.0027 0.2074 0.044 Uiso 1 1 calc R . .
C30 C 0.8278(5) 0.0065(3) 0.2231(2) 0.0319(17) Uani 1 1 d . . .
C31 C 0.8617(5) -0.0375(2) 0.2462(2) 0.0316(17) Uani 1 1 d . . .
C32 C 0.8060(5) -0.0783(3) 0.2416(3) 0.0361(18) Uani 1 1 d . . .
H32 H 0.7482 -0.0763 0.2241 0.043 Uiso 1 1 calc R . .
C33 C 0.8311(6) -0.1211(3) 0.2613(3) 0.043(2) Uani 1 1 d . . .
H33 H 0.7919 -0.1483 0.2571 0.052 Uiso 1 1 calc R . .
C34 C 0.9143(6) -0.1241(3) 0.2874(3) 0.042(2) Uani 1 1 d . . .
H34 H 0.9322 -0.1534 0.3018 0.051 Uiso 1 1 calc R . .
C35 C 0.9709(5) -0.0846(3) 0.2924(3) 0.042(2) Uani 1 1 d . . .
H35 H 1.0279 -0.0874 0.3104 0.050 Uiso 1 1 calc R . .
C36 C 0.9488(5) -0.0401(3) 0.2721(3) 0.0372(19) Uani 1 1 d . . .
C111 C 0.9781(5) 0.1079(2) -0.0054(3) 0.0341(18) Uani 1 1 d . . .
C112 C 0.9894(5) 0.0739(3) 0.0304(2) 0.0328(17) Uani 1 1 d . . .
H112 H 1.0415 0.0772 0.0517 0.039 Uiso 1 1 calc R . .
C113 C 0.9277(5) 0.0350(2) 0.0364(2) 0.0316(17) Uani 1 1 d . . .
C114 C 0.8518(6) 0.0323(3) 0.0034(3) 0.044(2) Uani 1 1 d . . .
H114 H 0.8074 0.0069 0.0061 0.053 Uiso 1 1 calc R . .
C115 C 0.8402(6) 0.0648(3) -0.0321(3) 0.048(2) Uani 1 1 d . . .
H115 H 0.7887 0.0615 -0.0538 0.057 Uiso 1 1 calc R . .
C116 C 0.9031(5) 0.1030(3) -0.0370(3) 0.0396(19) Uani 1 1 d . . .
H116 H 0.8946 0.1255 -0.0619 0.048 Uiso 1 1 calc R . .
C117 C 1.0467(6) 0.1484(3) -0.0101(3) 0.0393(19) Uani 1 1 d . . .
H11A H 1.1117 0.1354 -0.0146 0.047 Uiso 1 1 calc R . .
H11B H 1.0303 0.1670 -0.0389 0.047 Uiso 1 1 calc R . .
C118 C 1.1010(5) 0.1764(3) 0.0710(3) 0.041(2) Uani 1 1 d . . .
H118 H 1.1520 0.1547 0.0757 0.050 Uiso 1 1 calc R . .
C119 C 1.0699(5) 0.2088(3) 0.1029(3) 0.0401(19) Uani 1 1 d . . .
H119 H 1.0950 0.2144 0.1337 0.048 Uiso 1 1 calc R . .
C120 C 0.9933(5) 0.2325(3) 0.0814(3) 0.0331(17) Uani 1 1 d . . .
C121 C 0.9357(5) 0.2724(3) 0.1010(3) 0.0375(18) Uani 1 1 d . . .
C122 C 0.9342(6) 0.2770(3) 0.1503(3) 0.047(2) Uani 1 1 d . . .
H122 H 0.9701 0.2552 0.1689 0.056 Uiso 1 1 calc R . .
C123 C 0.8827(6) 0.3119(4) 0.1729(3) 0.062(3) Uani 1 1 d . . .
H123 H 0.8824 0.3141 0.2066 0.074 Uiso 1 1 calc R . .
C124 C 0.8314(7) 0.3436(4) 0.1456(3) 0.063(3) Uani 1 1 d . . .
H124 H 0.7952 0.3680 0.1605 0.076 Uiso 1 1 calc R . .
C125 C 0.8324(6) 0.3400(3) 0.0969(3) 0.056(2) Uani 1 1 d . . .
H125 H 0.7973 0.3625 0.0787 0.067 Uiso 1 1 calc R . .
C126 C 0.8836(5) 0.3043(3) 0.0731(3) 0.0396(19) Uani 1 1 d . . .
C127 C 0.9404(5) -0.0010(3) 0.0740(2) 0.0326(17) Uani 1 1 d . . .
C128 C 1.0185(5) -0.0002(3) 0.1047(3) 0.0353(18) Uani 1 1 d . . .
H128 H 1.0643 0.0244 0.1010 0.042 Uiso 1 1 calc R . .
C129 C 1.0326(5) -0.0335(3) 0.1400(3) 0.0372(18) Uani 1 1 d . . .
C130 C 0.9662(5) -0.0697(3) 0.1454(3) 0.042(2) Uani 1 1 d . . .
H130 H 0.9754 -0.0936 0.1689 0.050 Uiso 1 1 calc R . .
C131 C 0.8867(6) -0.0708(3) 0.1167(3) 0.052(2) Uani 1 1 d . . .
H131 H 0.8402 -0.0950 0.1209 0.062 Uiso 1 1 calc R . .
C132 C 0.8741(6) -0.0369(3) 0.0819(3) 0.046(2) Uani 1 1 d . . .
H132 H 0.8185 -0.0382 0.0627 0.056 Uiso 1 1 calc R . .
C133 C 1.1206(6) -0.0348(3) 0.1707(3) 0.045(2) Uani 1 1 d . . .
H13A H 1.1021 -0.0445 0.2032 0.053 Uiso 1 1 calc R . .
H13B H 1.1645 -0.0593 0.1581 0.053 Uiso 1 1 calc R . .
C134 C 1.2583(6) 0.0217(3) 0.1561(3) 0.046(2) Uani 1 1 d . . .
H134 H 1.3000 0.0008 0.1396 0.056 Uiso 1 1 calc R . .
C135 C 1.2754(6) 0.0673(3) 0.1665(3) 0.049(2) Uani 1 1 d . . .
H135 H 1.3311 0.0848 0.1585 0.058 Uiso 1 1 calc R . .
C136 C 1.1967(5) 0.0844(3) 0.1911(3) 0.0372(19) Uani 1 1 d . . .
C137 C 1.1790(5) 0.1333(3) 0.2095(3) 0.0344(18) Uani 1 1 d . . .
C138 C 1.2397(6) 0.1696(3) 0.1945(3) 0.044(2) Uani 1 1 d . . .
H138 H 1.2906 0.1619 0.1735 0.053 Uiso 1 1 calc R . .
C139 C 1.2288(7) 0.2157(3) 0.2087(3) 0.053(2) Uani 1 1 d . . .
H139 H 1.2723 0.2394 0.1982 0.064 Uiso 1 1 calc R . .
C140 C 1.1544(7) 0.2278(3) 0.2385(3) 0.051(2) Uani 1 1 d . . .
H140 H 1.1453 0.2601 0.2477 0.061 Uiso 1 1 calc R . .
C141 C 1.0931(6) 0.1930(3) 0.2550(3) 0.043(2) Uani 1 1 d . . .
H141 H 1.0423 0.2017 0.2755 0.052 Uiso 1 1 calc R . .
C142 C 1.1042(5) 0.1447(3) 0.2420(3) 0.0345(18) Uani 1 1 d . . .
O1S O 1.0222(12) 0.0064(8) 0.3856(8) 0.108(5) Uiso 0.466(15) 1 d PDU A 1
H1S H 1.0190 0.0027 0.3556 0.162 Uiso 0.466(15) 1 d PR A 1
C1S C 1.1107(14) -0.0091(10) 0.3996(9) 0.083(6) Uiso 0.466(15) 1 d PDU A 1
H1S1 H 1.1514 0.0185 0.4063 0.124 Uiso 0.466(15) 1 calc PR A 1
H1S2 H 1.1393 -0.0282 0.3741 0.124 Uiso 0.466(15) 1 calc PR A 1
H1S3 H 1.1045 -0.0286 0.4283 0.124 Uiso 0.466(15) 1 calc PR A 1
O1S' O 1.0189(10) 0.0301(6) 0.4114(6) 0.086(4) Uiso 0.534(15) 1 d PDU A 2
H1S' H 1.0152 0.0464 0.3860 0.129 Uiso 0.534(15) 1 d PR A 2
C1S' C 1.1115(12) 0.0156(9) 0.4183(9) 0.095(6) Uiso 0.534(15) 1 d PDU A 2
H1S4 H 1.1421 0.0365 0.4418 0.143 Uiso 0.534(15) 1 calc PR A 2
H1S5 H 1.1463 0.0174 0.3882 0.143 Uiso 0.534(15) 1 calc PR A 2
H1S6 H 1.1121 -0.0173 0.4300 0.143 Uiso 0.534(15) 1 calc PR A 2
O2S O 0.8851(7) -0.0356(4) 0.4285(4) 0.152(5) Uani 1 1 d D . .
H2S H 0.9270 -0.0175 0.4162 0.228 Uiso 1 1 d R . .
C2S C 0.9207(11) -0.0591(5) 0.4674(6) 0.155(7) Uani 1 1 d D . .
H2S1 H 0.9336 -0.0362 0.4929 0.232 Uiso 1 1 calc R . .
H2S2 H 0.9800 -0.0754 0.4587 0.232 Uiso 1 1 calc R . .
H2S3 H 0.8740 -0.0826 0.4785 0.232 Uiso 1 1 calc R . .
O3S O 1.0023(6) 0.1080(3) 0.3541(3) 0.108(3) Uani 1 1 d . . .
H3S H 0.9929 0.1152 0.3251 0.162 Uiso 1 1 d R . .
C3S C 1.0052(8) 0.1483(4) 0.3802(4) 0.094(4) Uani 1 1 d . . .
H3S1 H 1.0030 0.1401 0.4140 0.141 Uiso 1 1 calc R . .
H3S2 H 0.9504 0.1684 0.3721 0.141 Uiso 1 1 calc R . .
H3S3 H 1.0643 0.1655 0.3733 0.141 Uiso 1 1 calc R . .
O4S O 0.7763(4) 0.3743(2) 0.9821(3) 0.076(2) Uani 1 1 d . . .
H4S H 0.8147 0.3528 0.9914 0.114 Uiso 1 1 d R . .
C4S C 0.8260(8) 0.4141(4) 0.9708(4) 0.090(4) Uani 1 1 d . . .
H4S1 H 0.7838 0.4369 0.9550 0.135 Uiso 1 1 calc R . .
H4S2 H 0.8787 0.4057 0.9495 0.135 Uiso 1 1 calc R . .
H4S3 H 0.8517 0.4285 0.9999 0.135 Uiso 1 1 calc R . .

loop_
_atom_site_aniso_label
_atom_site_aniso_U_11
_atom_site_aniso_U_22
_atom_site_aniso_U_33
_atom_site_aniso_U_23
_atom_site_aniso_U_13
_atom_site_aniso_U_12
Zn1 0.0293(5) 0.0384(5) 0.0422(6) 0.0095(4) -0.0039(4) -0.0063(4)
Zn2 0.0304(5) 0.0387(5) 0.0288(5) -0.0019(4) -0.0028(4) 0.0007(4)
O11 0.033(3) 0.057(3) 0.032(3) 0.000(3) 0.003(2) -0.014(3)
O12 0.040(3) 0.053(3) 0.055(4) 0.022(3) -0.011(3) -0.016(3)
O111 0.049(3) 0.037(3) 0.038(3) -0.006(2) -0.001(3) 0.007(2)
O112 0.033(3) 0.038(3) 0.048(3) 0.006(3) 0.001(3) -0.009(2)
N11 0.029(3) 0.036(4) 0.028(3) 0.007(3) 0.000(3) 0.000(3)
N12 0.026(3) 0.046(4) 0.029(3) 0.003(3) 0.001(3) 0.001(3)
N13 0.031(4) 0.039(4) 0.039(4) 0.006(3) -0.001(3) 0.000(3)
N14 0.033(3) 0.036(3) 0.031(3) 0.007(3) -0.003(3) -0.004(3)
N111 0.032(3) 0.035(4) 0.032(4) 0.002(3) 0.003(3) -0.003(3)
N112 0.036(4) 0.037(4) 0.038(4) 0.003(3) 0.000(3) 0.004(3)
N113 0.039(4) 0.036(4) 0.042(4) 0.004(3) -0.007(3) 0.005(3)
N114 0.037(4) 0.037(4) 0.038(4) 0.007(3) -0.003(3) -0.002(3)
C11 0.029(4) 0.039(4) 0.028(4) 0.005(3) 0.001(3) 0.003(3)
C12 0.036(4) 0.043(5) 0.039(5) 0.001(4) 0.002(4) 0.005(4)
C13 0.036(4) 0.042(5) 0.030(4) 0.002(4) 0.004(3) -0.003(4)
C14 0.028(4) 0.034(4) 0.039(5) 0.007(4) -0.002(3) -0.004(3)
C15 0.040(5) 0.030(4) 0.045(5) 0.001(4) 0.010(4) 0.008(3)
C16 0.037(4) 0.045(5) 0.029(4) 0.003(4) 0.001(3) 0.007(4)
C17 0.033(4) 0.054(5) 0.029(4) 0.004(4) 0.007(3) 0.009(4)
C18 0.029(4) 0.043(5) 0.045(5) 0.007(4) -0.006(4) -0.004(4)
C19 0.037(5) 0.049(5) 0.028(4) 0.000(4) -0.003(4) -0.001(4)
C20 0.027(4) 0.030(4) 0.036(4) 0.011(3) -0.005(3) 0.004(3)
C21 0.030(4) 0.033(4) 0.023(4) 0.001(3) -0.003(3) 0.005(3)
C22 0.041(5) 0.030(4) 0.042(5) 0.006(4) -0.009(4) 0.006(3)
C23 0.049(5) 0.042(5) 0.027(4) 0.003(3) 0.006(4) 0.009(4)
C24 0.048(5) 0.066(6) 0.029(5) 0.003(4) 0.013(4) 0.009(5)
C25 0.035(4) 0.057(5) 0.037(5) 0.006(4) -0.001(4) -0.005(4)
C26 0.036(4) 0.037(4) 0.029(4) 0.004(4) -0.003(4) 0.000(3)
C27 0.043(5) 0.037(5) 0.044(5) 0.011(4) -0.006(4) -0.012(4)
C28 0.022(4) 0.042(5) 0.047(5) -0.001(4) -0.007(3) 0.001(3)
C29 0.020(4) 0.047(5) 0.042(5) -0.002(4) 0.001(3) -0.006(3)
C30 0.027(4) 0.038(4) 0.031(4) -0.004(3) 0.004(3) -0.001(3)
C31 0.039(4) 0.031(4) 0.024(4) 0.002(3) 0.015(3) -0.008(3)
C32 0.035(4) 0.042(5) 0.031(4) -0.002(4) 0.005(3) -0.002(4)
C33 0.051(5) 0.034(5) 0.046(5) 0.003(4) 0.008(4) -0.004(4)
C34 0.047(5) 0.035(4) 0.046(5) 0.014(4) 0.011(4) 0.002(4)
C35 0.040(5) 0.040(5) 0.045(5) 0.014(4) 0.003(4) 0.000(4)
C36 0.035(4) 0.038(5) 0.039(5) 0.009(4) -0.005(4) -0.009(3)
C111 0.040(5) 0.031(4) 0.032(4) 0.000(3) 0.007(4) 0.004(3)
C112 0.036(4) 0.037(4) 0.026(4) -0.004(3) 0.000(3) 0.006(3)
C113 0.033(4) 0.028(4) 0.034(4) -0.004(3) 0.001(3) 0.004(3)
C114 0.047(5) 0.043(5) 0.043(5) -0.001(4) -0.011(4) 0.000(4)
C115 0.048(5) 0.053(5) 0.041(5) -0.001(4) -0.013(4) 0.001(4)
C116 0.045(5) 0.035(4) 0.038(5) 0.004(4) -0.004(4) 0.014(4)
C117 0.047(5) 0.036(4) 0.035(5) 0.005(4) 0.003(4) 0.000(4)
C118 0.040(5) 0.040(5) 0.044(5) 0.012(4) -0.014(4) 0.004(4)
C119 0.042(5) 0.044(5) 0.034(5) 0.000(4) -0.010(4) -0.004(4)
C120 0.028(4) 0.040(4) 0.031(4) 0.006(4) -0.003(3) -0.002(3)
C121 0.029(4) 0.050(5) 0.034(5) -0.011(4) -0.002(4) -0.007(4)
C122 0.039(5) 0.059(6) 0.042(5) -0.011(4) -0.006(4) -0.010(4)
C123 0.055(6) 0.089(7) 0.042(5) -0.031(5) -0.001(5) -0.002(5)
C124 0.059(6) 0.074(7) 0.056(6) -0.038(5) -0.002(5) 0.018(5)
C125 0.053(6) 0.063(6) 0.053(6) -0.017(5) -0.005(5) 0.011(5)
C126 0.036(4) 0.042(5) 0.040(5) -0.008(4) -0.005(4) 0.005(4)
C127 0.036(4) 0.036(4) 0.025(4) -0.001(3) 0.003(3) 0.002(3)
C128 0.037(4) 0.031(4) 0.037(5) -0.002(4) -0.002(4) 0.002(3)
C129 0.046(5) 0.033(4) 0.032(4) 0.002(4) 0.004(4) 0.006(4)
C130 0.049(5) 0.042(5) 0.034(5) 0.005(4) 0.008(4) -0.005(4)
C131 0.045(5) 0.059(6) 0.050(6) 0.006(5) 0.009(4) -0.016(4)
C132 0.040(5) 0.056(5) 0.044(5) 0.011(4) 0.002(4) -0.008(4)
C133 0.054(5) 0.037(5) 0.042(5) 0.004(4) -0.012(4) 0.001(4)
C134 0.046(5) 0.050(6) 0.043(5) 0.001(4) 0.004(4) 0.010(4)
C135 0.041(5) 0.054(6) 0.051(5) 0.005(4) 0.008(4) -0.002(4)
C136 0.034(4) 0.044(5) 0.034(5) 0.008(4) -0.008(4) -0.005(4)
C137 0.036(4) 0.039(4) 0.029(4) 0.005(3) -0.006(3) -0.004(3)
C138 0.043(5) 0.053(6) 0.038(5) 0.011(4) -0.013(4) -0.017(4)
C139 0.063(6) 0.045(5) 0.052(6) 0.017(5) -0.016(5) -0.026(5)
C140 0.069(6) 0.039(5) 0.045(5) 0.002(4) -0.020(5) -0.007(4)
C141 0.048(5) 0.040(5) 0.041(5) 0.000(4) -0.006(4) -0.003(4)
C142 0.038(4) 0.037(4) 0.029(4) 0.006(3) -0.013(4) -0.003(4)
O2S 0.134(8) 0.172(10) 0.150(9) 0.099(8) -0.053(7) -0.034(7)
C2S 0.119(13) 0.132(14) 0.213(19) 0.059(13) -0.031(13) -0.061(11)
O3S 0.141(7) 0.113(7) 0.070(5) -0.007(5) 0.015(5) -0.059(6)
C3S 0.127(10) 0.086(8) 0.070(8) -0.028(7) -0.001(7) -0.053(7)
O4S 0.046(4) 0.070(5) 0.111(6) 0.023(4) -0.017(4) 0.000(3)
C4S 0.086(8) 0.067(8) 0.117(10) 0.009(7) -0.003(7) -0.004(6)

loop_
_geom_bond_atom_site_label_1
_geom_bond_atom_site_label_2
_geom_bond_distance
_geom_bond_site_symmetry_2
_geom_bond_publ_flag
Zn1 O12 1.894(5) . ?
Zn1 O112 1.915(5) . ?
Zn1 N14 1.981(6) . ?
Zn1 N114 1.997(6) . ?
Zn2 O11 1.898(5) . ?
Zn2 O111 1.902(5) . ?
Zn2 N11 1.983(6) . ?
Zn2 N111 2.006(6) . ?
O11 C26 1.330(8) . ?
O12 C36 1.329(8) . ?
O111 C126 1.344(9) . ?
O112 C142 1.332(8) . ?
N11 C20 1.347(9) . ?
N11 N12 1.374(8) . ?
N12 C18 1.339(9) . ?
N12 C17 1.444(9) . ?
N13 C28 1.347(9) . ?
N13 N14 1.357(8) . ?
N13 C27 1.466(9) . ?
N14 C30 1.356(9) . ?
N111 C120 1.359(9) . ?
N111 N112 1.368(8) . ?
N112 C118 1.360(9) . ?
N112 C117 1.462(9) . ?
N113 C134 1.351(10) . ?
N113 N114 1.358(8) . ?
N113 C133 1.454(9) . ?
N114 C136 1.352(9) . ?
C11 C12 1.374(10) . ?
C11 C16 1.379(10) . ?
C11 C17 1.510(9) . ?
C12 C13 1.375(10) . ?
C12 H12 0.9500 . ?
C13 C14 1.376(10) . ?
C13 H13 0.9500 . ?
C14 C15 1.407(10) . ?
C14 C27 1.501(10) . ?
C15 C16 1.382(10) . ?
C15 H15 0.9500 . ?
C16 H16 0.9500 . ?
C17 H17A 0.9900 . ?
C17 H17B 0.9900 . ?
C18 C19 1.357(10) . ?
C18 H18 0.9500 . ?
C19 C20 1.393(10) . ?
C19 H19 0.9500 . ?
C20 C21 1.473(10) . ?
C21 C22 1.400(10) . ?
C21 C26 1.422(10) . ?
C22 C23 1.379(10) . ?
C22 H22 0.9500 . ?
C23 C24 1.382(11) . ?
C23 H23 0.9500 . ?
C24 C25 1.366(11) . ?
C24 H24 0.9500 . ?
C25 C26 1.412(10) . ?
C25 H25 0.9500 . ?
C27 H27A 0.9900 . ?
C27 H27B 0.9900 . ?
C28 C29 1.349(10) . ?
C28 H28 0.9500 . ?
C29 C30 1.394(10) . ?
C29 H29 0.9500 . ?
C30 C31 1.474(10) . ?
C31 C32 1.390(10) . ?
C31 C36 1.424(10) . ?
C32 C33 1.368(10) . ?
C32 H32 0.9500 . ?
C33 C34 1.381(11) . ?
C33 H33 0.9500 . ?
C34 C35 1.369(10) . ?
C34 H34 0.9500 . ?
C35 C36 1.407(10) . ?
C35 H35 0.9500 . ?
C111 C116 1.384(10) . ?
C111 C112 1.395(10) . ?
C111 C117 1.494(10) . ?
C112 C113 1.402(10) . ?
C112 H112 0.9500 . ?
C113 C114 1.414(10) . ?
C113 C127 1.475(10) . ?
C114 C115 1.363(11) . ?
C114 H114 0.9500 . ?
C115 C116 1.394(11) . ?
C115 H115 0.9500 . ?
C116 H116 0.9500 . ?
C117 H11A 0.9900 . ?
C117 H11B 0.9900 . ?
C118 C119 1.347(11) . ?
C118 H118 0.9500 . ?
C119 C120 1.401(10) . ?
C119 H119 0.9500 . ?
C120 C121 1.486(10) . ?
C121 C122 1.394(10) . ?
C121 C126 1.397(10) . ?
C122 C123 1.373(11) . ?
C122 H122 0.9500 . ?
C123 C124 1.377(13) . ?
C123 H123 0.9500 . ?
C124 C125 1.374(12) . ?
C124 H124 0.9500 . ?
C125 C126 1.403(11) . ?
C125 H125 0.9500 . ?
C127 C132 1.389(10) . ?
C127 C128 1.395(10) . ?
C128 C129 1.376(10) . ?
C128 H128 0.9500 . ?
C129 C130 1.387(10) . ?
C129 C133 1.507(10) . ?
C130 C131 1.378(11) . ?
C130 H130 0.9500 . ?
C131 C132 1.374(11) . ?
C131 H131 0.9500 . ?
C132 H132 0.9500 . ?
C133 H13A 0.9900 . ?
C133 H13B 0.9900 . ?
C134 C135 1.334(11) . ?
C134 H134 0.9500 . ?
C135 C136 1.390(10) . ?
C135 H135 0.9500 . ?
C136 C137 1.486(10) . ?
C137 C138 1.392(10) . ?
C137 C142 1.429(10) . ?
C138 C139 1.364(11) . ?
C138 H138 0.9500 . ?
C139 C140 1.381(12) . ?
C139 H139 0.9500 . ?
C140 C141 1.382(11) . ?
C140 H140 0.9500 . ?
C141 C142 1.411(10) . ?
C141 H141 0.9500 . ?
O1S C1S 1.374(11) . ?
O1S H1S 0.8499 . ?
O1S H1S' 1.1253 . ?
C1S H1S1 0.9800 . ?
C1S H1S2 0.9800 . ?
C1S H1S3 0.9800 . ?
O1S' C1S' 1.374(11) . ?
O1S' H1S' 0.8500 . ?
C1S' H1S4 0.9800 . ?
C1S' H1S5 0.9800 . ?
C1S' H1S6 0.9800 . ?
O2S C2S 1.373(11) . ?
O2S H2S 0.8500 . ?
C2S H2S1 0.9800 . ?
C2S H2S2 0.9800 . ?
C2S H2S3 0.9800 . ?
O3S C3S 1.346(12) . ?
O3S H3S 0.8500 . ?
C3S H3S1 0.9800 . ?
C3S H3S2 0.9800 . ?
C3S H3S3 0.9800 . ?
O4S C4S 1.355(11) . ?
O4S H4S 0.8499 . ?
C4S H4S1 0.9800 . ?
C4S H4S2 0.9800 . ?
C4S H4S3 0.9800 . ?
